data_1010854
loop_
_publ_author_name
'Wyckoff, R W G'

_publ_section_title
;
The crystal structures of the hexaammoniates of the nickel halides
;
_journal_coden_ASTM JACSAT
_journal_name_full 'Journal of the American Chemical Society'
_journal_page_first 1239
_journal_page_last 1245
_journal_paper_doi 10.1021/ja01427a007
_journal_volume 44
_journal_year 1922
_chemical_formula_structural 'Ni Cl2 (N H3)6'
_chemical_formula_sum 'Cl2 H18 N6 Ni'
_chemical_name_systematic 'Hexaamminenickel chloride'
_space_group_IT_number 202
_symmetry_cell_setting cubic
_symmetry_Int_Tables_number 202
_symmetry_space_group_name_Hall '-F 2 2 3'
_symmetry_space_group_name_H-M 'F m -3'
_cell_angle_alpha 90
_cell_angle_beta 90
_cell_angle_gamma 90
_cell_formula_units_Z 4
_cell_length_a 10.09
_cell_length_b 10.09
_cell_length_c 10.09
_cell_volume 1027.2
_exptl_crystal_density_meas 1.53
_cod_original_formula_sum 'H18 Cl2 N6 Ni'
_cod_database_code 1010854

loop_
_symmetry_equiv_pos_as_xyz
x,y,z
y,z,x
z,x,y
-x,-y,-z
-y,-z,-x
-z,-x,-y
x,-y,-z
y,-z,-x
z,-x,-y
-x,y,z
-y,z,x
-z,x,y
-x,y,-z
-y,z,-x
-z,x,-y
x,-y,z
y,-z,x
z,-x,y
-x,-y,z
-y,-z,x
-z,-x,y
x,y,-z
y,z,-x
z,x,-y
x,1/2+y,1/2+z
1/2+x,y,1/2+z
1/2+x,1/2+y,z
y,1/2+z,1/2+x
1/2+y,z,1/2+x
1/2+y,1/2+z,x
z,1/2+x,1/2+y
1/2+z,x,1/2+y
1/2+z,1/2+x,y
-x,1/2-y,1/2-z
1/2-x,-y,1/2-z
1/2-x,1/2-y,-z
-y,1/2-z,1/2-x
1/2-y,-z,1/2-x
1/2-y,1/2-z,-x
-z,1/2-x,1/2-y
1/2-z,-x,1/2-y
1/2-z,1/2-x,-y
x,1/2-y,1/2-z
1/2+x,-y,1/2-z
1/2+x,1/2-y,-z
y,1/2-z,1/2-x
1/2+y,-z,1/2-x
1/2+y,1/2-z,-x
z,1/2-x,1/2-y
1/2+z,-x,1/2-y
1/2+z,1/2-x,-y
-x,1/2+y,1/2+z
1/2-x,y,1/2+z
1/2-x,1/2+y,z
-y,1/2+z,1/2+x
1/2-y,z,1/2+x
1/2-y,1/2+z,x
-z,1/2+x,1/2+y
1/2-z,x,1/2+y
1/2-z,1/2+x,y
-x,1/2+y,1/2-z
1/2-x,y,1/2-z
1/2-x,1/2+y,-z
-y,1/2+z,1/2-x
1/2-y,z,1/2-x
1/2-y,1/2+z,-x
-z,1/2+x,1/2-y
1/2-z,x,1/2-y
1/2-z,1/2+x,-y
x,1/2-y,1/2+z
1/2+x,-y,1/2+z
1/2+x,1/2-y,z
y,1/2-z,1/2+x
1/2+y,-z,1/2+x
1/2+y,1/2-z,x
z,1/2-x,1/2+y
1/2+z,-x,1/2+y
1/2+z,1/2-x,y
-x,1/2-y,1/2+z
1/2-x,-y,1/2+z
1/2-x,1/2-y,z
-y,1/2-z,1/2+x
1/2-y,-z,1/2+x
1/2-y,1/2-z,x
-z,1/2-x,1/2+y
1/2-z,-x,1/2+y
1/2-z,1/2-x,y
x,1/2+y,1/2-z
1/2+x,y,1/2-z
1/2+x,1/2+y,-z
y,1/2+z,1/2-x
1/2+y,z,1/2-x
1/2+y,1/2+z,-x
z,1/2+x,1/2-y
1/2+z,x,1/2-y
1/2+z,1/2+x,-y

loop_
_atom_site_label
_atom_site_fract_x
_atom_site_fract_y
_atom_site_fract_z
? ? ? ?
